data_4022387
loop_
_publ_author_name
'Henry J. Shine'
'Bingjun Zhao'
'Ding-Quan Qian'
'John N. Marx'
'Ilse Y. Guzm\'an-Jim\'enez'
'John H. Thurston'
'T. Ould-Ely'
'Kenton H. Whitmire'

_publ_contact_author
;
Henry J. Shine
Department of Chemistry and Biochemistry
Texas Tech University
Lubbock, Texas 79409
;
_publ_contact_author_email henry.shine@ttu.edu
_publ_contact_author_fax '806 742 1289'
_publ_contact_author_phone '806 742 3067'
_publ_section_title
;
 Adducts of Phenoxathiin and Thianthrene Cation Radicals
 with Alkenes and Cycloalkenes
;
_journal_name_full 'Journal of Organic Chemistry'
_journal_page_first 8910
_journal_page_last 8917
_journal_paper_doi 10.1021/jo030173h
_journal_volume 68
_journal_year 2003
_chemical_formula_sum 'C18 H17 Cl O5 S'
_chemical_formula_weight 380.83
_chemical_name_systematic
;
  ?
;
_space_group_IT_number 2
_symmetry_cell_setting triclinic
_symmetry_space_group_name_Hall '-P 1'
_symmetry_space_group_name_H-M 'P -1'
_atom_sites_solution_hydrogens geom
_atom_sites_solution_primary direct
_atom_sites_solution_secondary difmap
_audit_creation_method SHELXL-97
_cell_angle_alpha 100.57(3)
_cell_angle_beta 90.37(3)
_cell_angle_gamma 95.32(3)
_cell_formula_units_Z 2
_cell_length_a 8.5250(17)
_cell_length_b 9.4980(19)
_cell_length_c 10.890(2)
_cell_measurement_reflns_used 25
_cell_measurement_temperature 293(2)
_cell_volume 862.8(3)
_computing_cell_refinement 'SHELXTL 6.10 (Bruker AXS, 2001)'
_computing_data_collection 'SHELXTL 6.10 (Bruker AXS, 2001)'
_computing_data_reduction 'SHELXTL 6.10 (Bruker AXS, 2001)'
_computing_molecular_graphics 'SHELXTL 6.10 (Bruker AXS, 2001)'
_computing_publication_material 'SHELXTL 6.10 (Bruker AXS, 2001)'
_computing_structure_refinement 'SHELXL-97 (Sheldrick, 1997)'
_computing_structure_solution 'SHELXS-97 (Sheldrick, 1990)'
_diffrn_ambient_temperature 293(2)
_diffrn_measured_fraction_theta_full 0.756
_diffrn_measured_fraction_theta_max 0.756
_diffrn_measurement_device_type 'rigaku AFC5 four circle diffractometer'
_diffrn_radiation_monochromator graphite
_diffrn_radiation_source 'normal-focus sealed tube'
_diffrn_radiation_type MoK\a
_diffrn_radiation_wavelength 0.71073
_diffrn_reflns_av_R_equivalents 0.0283
_diffrn_reflns_av_sigmaI/netI 0.0555
_diffrn_reflns_limit_h_max 9
_diffrn_reflns_limit_h_min -9
_diffrn_reflns_limit_k_max 9
_diffrn_reflns_limit_k_min 0
_diffrn_reflns_limit_l_max 11
_diffrn_reflns_limit_l_min -11
_diffrn_reflns_number 1863
_diffrn_reflns_theta_full 22.49
_diffrn_reflns_theta_max 22.49
_diffrn_reflns_theta_min 2.19
_diffrn_standards_decay_% 0
_diffrn_standards_interval_count 150
_diffrn_standards_number 3
_exptl_absorpt_coefficient_mu 0.369
_exptl_absorpt_correction_type psi-scan
_exptl_crystal_colour colorless
_exptl_crystal_density_diffrn 1.466
_exptl_crystal_density_method 'not measured'
_exptl_crystal_description prism
_exptl_crystal_F_000 396
_exptl_crystal_size_max 0.22
_exptl_crystal_size_mid 0.20
_exptl_crystal_size_min 0.17
_refine_diff_density_max 0.663
_refine_diff_density_min -0.490
_refine_diff_density_rms 0.079
_refine_ls_extinction_method none
_refine_ls_goodness_of_fit_ref 1.086
_refine_ls_hydrogen_treatment 'riding model'
_refine_ls_matrix_type full
_refine_ls_number_parameters 142
_refine_ls_number_reflns 1699
_refine_ls_number_restraints 31
_refine_ls_restrained_S_all 1.098
_refine_ls_R_factor_all 0.1194
_refine_ls_R_factor_gt 0.0789
_refine_ls_shift/su_max 0.000
_refine_ls_shift/su_mean 0.000
_refine_ls_structure_factor_coef Fsqd
_refine_ls_weighting_details 'calc w=1/[\s^2^(Fo^2^)+(0.1089P)^2^+3.1604P] where P=(Fo^2^+2Fc^2^)/3'
_refine_ls_weighting_scheme calc
_refine_ls_wR_factor_gt 0.2101
_refine_ls_wR_factor_ref 0.2331
_reflns_number_gt 1218
_reflns_number_total 1699
_reflns_threshold_expression >2sigma(I)
_cod_data_source_file jo030173h_09.cif
_cod_data_source_block "'1-(5-phenoxathiiniumyl)cyclohexene(ClO4)_qpo11'"
_cod_depositor_comments
;
The following automatic conversions were performed:

'_exptl_absorpt_correction_type' tag value 'psi-scans' was replaced
with 'psi-scan' value.

Automatic conversion script
Id: cif_fix_values 1646 2011-03-28 12:23:43Z adriana 
;
_cod_database_code 4022387

loop_
_symmetry_equiv_pos_as_xyz
'x, y, z'
'-x, -y, -z'

loop_
_atom_site_label
_atom_site_type_symbol
_atom_site_fract_x
_atom_site_fract_y
_atom_site_fract_z
_atom_site_U_iso_or_equiv
_atom_site_adp_type
_atom_site_occupancy
_atom_site_symmetry_multiplicity
_atom_site_calc_flag
_atom_site_refinement_flags
_atom_site_disorder_assembly
_atom_site_disorder_group
S1 S 0.5017(2) 0.8943(2) 0.77497(19) 0.0444(7) Uani 1 1 d . . .
O1 O 0.5751(7) 0.6653(7) 0.9366(6) 0.0708(19) Uani 1 1 d . . .
C1 C 0.6731(9) 0.8048(9) 0.7853(7) 0.046(2) Uiso 1 1 d . . .
C2 C 0.7981(11) 0.8410(10) 0.7098(9) 0.062(3) Uiso 1 1 d . . .
H2A H 0.7883 0.9071 0.6575 0.074 Uiso 1 1 calc R . .
C3 C 0.9341(12) 0.7769(10) 0.7152(9) 0.072(3) Uiso 1 1 d . . .
H3A H 1.0175 0.7993 0.6653 0.086 Uiso 1 1 calc R . .
C4 C 0.9504(12) 0.6821(10) 0.7910(9) 0.067(3) Uiso 1 1 d . . .
H4A H 1.0440 0.6391 0.7915 0.081 Uiso 1 1 calc R . .
C5 C 0.8315(10) 0.6476(9) 0.8676(8) 0.058(2) Uiso 1 1 d . . .
H5A H 0.8447 0.5841 0.9217 0.069 Uiso 1 1 calc R . .
C6 C 0.6892(10) 0.7104(9) 0.8624(8) 0.049(2) Uiso 1 1 d . . .
C7 C 0.4424(10) 0.7388(9) 0.9635(8) 0.051(2) Uiso 1 1 d . . .
C8 C 0.3526(10) 0.7017(10) 1.0606(8) 0.059(2) Uiso 1 1 d . . .
H8A H 0.3825 0.6316 1.1030 0.071 Uiso 1 1 calc R . .
C9 C 0.2203(11) 0.7685(10) 1.0934(9) 0.063(3) Uiso 1 1 d . . .
H9A H 0.1593 0.7423 1.1575 0.075 Uiso 1 1 calc R . .
C10 C 0.1760(11) 0.8740(9) 1.0334(8) 0.056(2) Uiso 1 1 d . . .
H10A H 0.0853 0.9186 1.0567 0.067 Uiso 1 1 calc R . .
C11 C 0.2661(10) 0.9140(9) 0.9382(8) 0.051(2) Uiso 1 1 d . . .
H11A H 0.2379 0.9869 0.8985 0.062 Uiso 1 1 calc R . .
C12 C 0.3988(9) 0.8443(8) 0.9025(7) 0.042(2) Uiso 1 1 d . . .
C13 C 0.3990(9) 0.7945(8) 0.6402(7) 0.039(2) Uiso 1 1 d . . .
C14 C 0.3555(9) 0.8738(9) 0.5607(7) 0.045(2) Uiso 1 1 d . . .
H14A H 0.3748 0.9733 0.5814 0.054 Uiso 1 1 calc R . .
C15 C 0.2758(11) 0.8078(10) 0.4380(9) 0.063(3) Uiso 1 1 d . . .
H15A H 0.3242 0.8528 0.3727 0.076 Uiso 1 1 calc R . .
H15B H 0.1658 0.8264 0.4411 0.076 Uiso 1 1 calc R . .
C16 C 0.2863(13) 0.6456(10) 0.4054(9) 0.076(3) Uiso 1 1 d . . .
H16A H 0.2100 0.6040 0.3392 0.091 Uiso 1 1 calc R . .
H16B H 0.3904 0.6276 0.3744 0.091 Uiso 1 1 calc R . .
C17 C 0.2564(11) 0.5744(10) 0.5143(8) 0.061(3) Uiso 1 1 d . . .
H17A H 0.2641 0.4719 0.4890 0.074 Uiso 1 1 calc R . .
H17B H 0.1501 0.5876 0.5424 0.074 Uiso 1 1 calc R . .
C18 C 0.3729(10) 0.6342(9) 0.6225(8) 0.051(2) Uiso 1 1 d . . .
H18A H 0.3324 0.6068 0.6986 0.061 Uiso 1 1 calc R . .
H18B H 0.4725 0.5935 0.6056 0.061 Uiso 1 1 calc R . .
Cl1 Cl 0.2012(3) 0.2436(3) 0.7161(2) 0.0695(9) Uani 0.453(8) 1 d PD A 1
O11 O 0.3481(14) 0.2133(17) 0.7637(14) 0.109(2) Uiso 0.453(8) 1 d PD A 1
O12 O 0.2110(19) 0.2367(17) 0.5862(9) 0.109(2) Uiso 0.453(8) 1 d PD A 1
O13 O 0.0860(16) 0.1304(14) 0.7378(15) 0.109(2) Uiso 0.453(8) 1 d PD A 1
O14 O 0.1595(19) 0.3760(12) 0.7791(14) 0.109(2) Uiso 0.453(8) 1 d PD A 1
Cl2 Cl 0.2012(3) 0.2436(3) 0.7161(2) 0.0695(9) Uani 0.223(8) 1 d PD B 2
O21 O 0.274(3) 0.362(2) 0.806(2) 0.109(2) Uiso 0.223(8) 1 d PD B 2
O22 O 0.311(3) 0.210(3) 0.620(2) 0.109(2) Uiso 0.223(8) 1 d PD B 2
O23 O 0.154(3) 0.128(2) 0.772(2) 0.109(2) Uiso 0.223(8) 1 d PD B 2
O24 O 0.069(2) 0.296(3) 0.663(3) 0.109(2) Uiso 0.223(8) 1 d PD B 2
Cl3 Cl 0.2012(3) 0.2436(3) 0.7161(2) 0.0695(9) Uani 0.323(8) 1 d PD C 3
O31 O 0.3512(15) 0.273(2) 0.6692(19) 0.109(2) Uiso 0.323(8) 1 d PD C 3
O32 O 0.111(2) 0.1380(18) 0.6225(16) 0.109(2) Uiso 0.323(8) 1 d PD C 3
O33 O 0.212(3) 0.185(2) 0.8252(13) 0.109(2) Uiso 0.323(8) 1 d PD C 3
O34 O 0.118(2) 0.3669(16) 0.737(2) 0.109(2) Uiso 0.323(8) 1 d PD C 3

loop_
_atom_site_aniso_label
_atom_site_aniso_U_11
_atom_site_aniso_U_22
_atom_site_aniso_U_33
_atom_site_aniso_U_23
_atom_site_aniso_U_13
_atom_site_aniso_U_12
S1 0.0444(13) 0.0399(14) 0.0475(14) 0.0063(10) 0.0022(10) 0.0004(10)
O1 0.061(4) 0.077(4) 0.088(5) 0.043(4) 0.018(4) 0.023(3)
Cl1 0.0622(16) 0.0765(19) 0.0782(18) 0.0311(14) 0.0143(13) 0.0171(13)
Cl2 0.0622(16) 0.0765(19) 0.0782(18) 0.0311(14) 0.0143(13) 0.0171(13)
Cl3 0.0622(16) 0.0765(19) 0.0782(18) 0.0311(14) 0.0143(13) 0.0171(13)

loop_
_atom_type_symbol
_atom_type_description
_atom_type_scat_dispersion_real
_atom_type_scat_dispersion_imag
_atom_type_scat_source
C C 0.0033 0.0016 'International Tables Vol C Tables 4.2.6.8 and 6.1.1.4'
H H 0.0000 0.0000 'International Tables Vol C Tables 4.2.6.8 and 6.1.1.4'
O O 0.0106 0.0060 'International Tables Vol C Tables 4.2.6.8 and 6.1.1.4'
S S 0.1246 0.1234 'International Tables Vol C Tables 4.2.6.8 and 6.1.1.4'
Cl Cl 0.1484 0.1585 'International Tables Vol C Tables 4.2.6.8 and 6.1.1.4'

loop_
_geom_angle_atom_site_label_1
_geom_angle_atom_site_label_2
_geom_angle_atom_site_label_3
_geom_angle
C12 S1 C1 99.5(4)
C12 S1 C13 105.3(4)
C1 S1 C13 104.3(4)
C6 O1 C7 121.4(6)
C6 C1 C2 120.4(8)
C6 C1 S1 123.8(7)
C2 C1 S1 115.7(6)
C3 C2 C1 118.3(9)
C4 C3 C2 121.5(10)
C3 C4 C5 121.2(10)
C4 C5 C6 118.4(9)
C1 C6 O1 125.2(8)
C1 C6 C5 120.1(8)
O1 C6 C5 114.7(7)
C12 C7 C8 119.8(8)
C12 C7 O1 124.5(7)
C8 C7 O1 115.7(7)
C9 C8 C7 119.7(9)
C8 C9 C10 121.0(9)
C9 C10 C11 120.0(9)
C10 C11 C12 119.4(8)
C7 C12 C11 120.2(8)
C7 C12 S1 123.0(6)
C11 C12 S1 116.8(6)
C14 C13 C18 125.7(7)
C14 C13 S1 114.1(6)
C18 C13 S1 120.1(5)
C13 C14 C15 121.8(8)
C14 C15 C16 112.3(8)
C17 C16 C15 112.3(8)
C16 C17 C18 112.1(8)
C13 C18 C17 110.8(7)
O14 Cl1 O12 112.9(7)
O14 Cl1 O11 110.4(7)
O12 Cl1 O11 109.1(7)
O14 Cl1 O13 109.6(7)
O12 Cl1 O13 108.1(7)
O11 Cl1 O13 106.5(7)

loop_
_geom_bond_atom_site_label_1
_geom_bond_atom_site_label_2
_geom_bond_distance
S1 C12 1.762(8)
S1 C1 1.771(8)
S1 C13 1.771(8)
O1 C6 1.358(10)
O1 C7 1.388(10)
C1 C6 1.351(11)
C1 C2 1.406(12)
C2 C3 1.365(12)
C3 C4 1.343(12)
C4 C5 1.372(12)
C5 C6 1.406(11)
C7 C12 1.376(11)
C7 C8 1.388(12)
C8 C9 1.363(12)
C9 C10 1.372(12)
C10 C11 1.381(11)
C11 C12 1.386(11)
C13 C14 1.319(10)
C13 C18 1.494(11)
C14 C15 1.497(12)
C15 C16 1.527(13)
C16 C17 1.482(12)
C17 C18 1.527(12)
Cl1 O14 1.395(9)
Cl1 O12 1.407(10)
Cl1 O11 1.425(10)
Cl1 O13 1.441(10)
